data_4349456
loop_
_publ_author_name
'Zhang, Chenghui'
'Sun, Libo'
'Zhang, Chuanqi'
'Wan, Song'
'Liang, Zhiqiang'
'Li, Jiyang'

_publ_section_title
;
 Novel photo- and/or thermochromic MOFs derived from bipyridinium
 carboxylate ligands
;
_journal_issue 6
_journal_name_full 'Inorganic Chemistry Frontiers'
_journal_page_first 814
_journal_paper_doi 10.1039/C6QI00013D
_journal_volume 3
_journal_year 2016
_chemical_formula_sum 'C17 H15 N3 O9 Zn'
_chemical_formula_weight 470.69
_space_group_IT_number 60
_space_group_name_Hall '-P 2n 2ab'
_space_group_name_H-M_alt 'P b c n'
_symmetry_cell_setting orthorhombic
_symmetry_space_group_name_H-M 'P b c n'
_atom_sites_solution_hydrogens geom
_atom_sites_solution_primary direct
_atom_sites_solution_secondary difmap
_audit_creation_method SHELXL-97
_audit_update_record
;
2015-11-24 deposited with the CCDC.
2016-03-03 downloaded from the CCDC.
;
_cell_angle_alpha 90.00
_cell_angle_beta 90.00
_cell_angle_gamma 90.00
_cell_formula_units_Z 8
_cell_length_a 27.841(6)
_cell_length_b 7.5266(15)
_cell_length_c 17.413(3)
_cell_measurement_temperature 293(2)
_cell_volume 3648.9(12)
_computing_structure_refinement 'SHELXL-97 (Sheldrick, 1997)'
_computing_structure_solution 'SHELXS-97 (Sheldrick, 1990)'
_diffrn_ambient_temperature 293(2)
_diffrn_measured_fraction_theta_full 0.997
_diffrn_measured_fraction_theta_max 0.997
_diffrn_measurement_device_type 'Rigaku RAXIS-RAPID'
_diffrn_measurement_method psi-scan
_diffrn_radiation_monochromator graphite
_diffrn_radiation_source 'fine-focus sealed tube'
_diffrn_radiation_type MoK\a
_diffrn_radiation_wavelength 0.71073
_diffrn_reflns_av_R_equivalents 0.0632
_diffrn_reflns_av_sigmaI/netI 0.0363
_diffrn_reflns_limit_h_max 35
_diffrn_reflns_limit_h_min -36
_diffrn_reflns_limit_k_max 8
_diffrn_reflns_limit_k_min -9
_diffrn_reflns_limit_l_max 22
_diffrn_reflns_limit_l_min -22
_diffrn_reflns_number 31201
_diffrn_reflns_theta_full 27.48
_diffrn_reflns_theta_max 27.48
_diffrn_reflns_theta_min 3.04
_exptl_absorpt_coefficient_mu 1.407
_exptl_absorpt_correction_T_max 1.000
_exptl_absorpt_correction_T_min 0.674
_exptl_absorpt_correction_type multi-scan
_exptl_crystal_colour block
_exptl_crystal_density_diffrn 1.714
_exptl_crystal_density_method 'not measured'
_exptl_crystal_description green
_exptl_crystal_F_000 1920
_exptl_crystal_size_max 0.586
_exptl_crystal_size_mid 0.253
_exptl_crystal_size_min 0.103
_refine_diff_density_max 1.859
_refine_diff_density_min -0.774
_refine_diff_density_rms 0.106
_refine_ls_extinction_method none
_refine_ls_goodness_of_fit_ref 1.058
_refine_ls_hydrogen_treatment constr
_refine_ls_matrix_type full
_refine_ls_number_parameters 280
_refine_ls_number_reflns 4171
_refine_ls_number_restraints 0
_refine_ls_restrained_S_all 1.058
_refine_ls_R_factor_all 0.0810
_refine_ls_R_factor_gt 0.0577
_refine_ls_shift/su_max 0.000
_refine_ls_shift/su_mean 0.000
_refine_ls_structure_factor_coef Fsqd
_refine_ls_weighting_details 'calc w=1/[\s^2^(Fo^2^)+(0.0835P)^2^+6.6396P] where P=(Fo^2^+2Fc^2^)/3'
_refine_ls_weighting_scheme calc
_refine_ls_wR_factor_gt 0.1470
_refine_ls_wR_factor_ref 0.1598
_reflns_number_gt 3048
_reflns_number_total 4171
_reflns_threshold_expression >2sigma(I)
_cod_data_source_file c6qi00013d2.cif
_cod_data_source_block pp
_cod_depositor_comments
;
The following automatic conversions were performed:

data item '_symmetry_cell_setting' value 'Orthorhombic' was changed
to 'orthorhombic' in accordance with the
/home/saulius/struct/COD-crude-data/automatic-downloads/DataCite-retrospective/RSC/depositions/lib/dictionaries/cif_core.dic
dictionary named 'cif_core.dic' version 2.4.2 last updated on
2011-04-26.

Automatic conversion script
Id: cif_fix_values 6909 2019-04-08 15:41:33Z antanas 
;
_cod_original_sg_symbol_H-M Pbcn
_cod_database_code 4349456

loop_
_symmetry_equiv_pos_as_xyz
'x, y, z'
'-x+1/2, -y+1/2, z+1/2'
'x+1/2, -y+1/2, -z'
'-x, y, -z+1/2'
'-x, -y, -z'
'x-1/2, y-1/2, -z-1/2'
'-x-1/2, y-1/2, z'
'x, -y, z-1/2'

loop_
_atom_site_label
_atom_site_type_symbol
_atom_site_fract_x
_atom_site_fract_y
_atom_site_fract_z
_atom_site_U_iso_or_equiv
_atom_site_adp_type
_atom_site_occupancy
_atom_site_symmetry_multiplicity
_atom_site_calc_flag
_atom_site_refinement_flags
Zn1 Zn 0.097472(15) 0.30632(7) 0.23386(2) 0.02632(17) Uani 1 1 d .
O1 O 0.07865(10) 0.0977(4) 0.29679(17) 0.0351(7) Uani 1 1 d .
O2 O 0.06407(10) 0.5108(4) 0.27706(15) 0.0321(7) Uani 1 1 d .
O3 O 0.07634(10) 0.2929(4) 0.12663(15) 0.0333(7) Uani 1 1 d .
O4 O 0.01028(11) 0.1364(5) 0.14943(17) 0.0421(8) Uani 1 1 d .
O5 O 0.11345(11) 0.4671(6) 0.37450(18) 0.0520(10) Uani 1 1 d .
O6 O 0.1170(2) -0.0082(10) 0.9391(5) 0.152(3) Uani 1 1 d .
O7 O 0.1715(3) 0.0103(13) 0.8680(4) 0.147(3) Uani 1 1 d .
O8 O 0.1803(4) 0.0894(18) 0.9779(6) 0.245(6) Uani 1 1 d .
O1W O 0.7208(3) 0.0205(13) 0.0628(4) 0.157(3) Uani 1 1 d .
C1 C 0.35514(13) 0.3273(6) 0.1926(2) 0.0287(9) Uani 1 1 d .
H1 H 0.3483 0.3726 0.2411 0.034 Uiso 1 1 calc R
C2 C 0.20439(15) 0.3213(7) 0.2632(2) 0.0362(10) Uani 1 1 d .
H2 H 0.1959 0.3449 0.3139 0.043 Uiso 1 1 calc R
C3 C 0.25278(15) 0.3121(7) 0.2444(2) 0.0366(10) Uani 1 1 d .
H3 H 0.2760 0.3283 0.2822 0.044 Uiso 1 1 calc R
C4 C 0.26655(13) 0.2785(5) 0.1692(2) 0.0239(8) Uani 1 1 d .
C5 C 0.31773(12) 0.2676(5) 0.1451(2) 0.0227(7) Uani 1 1 d .
C6 C 0.33032(14) 0.2015(6) 0.0734(2) 0.0334(9) Uani 1 1 d .
H6 H 0.3064 0.1619 0.0402 0.040 Uiso 1 1 calc R
C7 C 0.37750(14) 0.1938(6) 0.0507(2) 0.0303(9) Uani 1 1 d .
H7 H 0.3852 0.1487 0.0026 0.036 Uiso 1 1 calc R
C8 C 0.40207(13) 0.3187(6) 0.1673(2) 0.0279(8) Uani 1 1 d .
H8 H 0.4266 0.3600 0.1988 0.033 Uiso 1 1 calc R
C9 C 0.46285(12) 0.2335(5) 0.0746(2) 0.0215(7) Uani 1 1 d .
C10 C 0.47528(13) 0.2753(5) 0.0001(2) 0.0241(8) Uani 1 1 d .
H10 H 0.4527 0.3229 -0.0335 0.029 Uiso 1 1 calc R
C11 C 0.49534(12) 0.1618(5) 0.1263(2) 0.0222(8) Uani 1 1 d .
H11 H 0.4860 0.1345 0.1762 0.027 Uiso 1 1 calc R
C12 C 0.54223(12) 0.1316(5) 0.1020(2) 0.0221(7) Uani 1 1 d .
C13 C 0.55543(13) 0.1733(5) 0.0271(2) 0.0239(8) Uani 1 1 d .
H13 H 0.5868 0.1531 0.0109 0.029 Uiso 1 1 calc R
C14 C 0.03638(13) 0.2235(5) 0.1069(2) 0.0252(8) Uani 1 1 d .
C15 C 0.02233(13) 0.2554(5) 0.0238(2) 0.0213(7) Uani 1 1 d .
C16 C 0.07699(13) 0.5322(6) 0.3471(2) 0.0276(8) Uani 1 1 d .
C17 C 0.23003(14) 0.2556(7) 0.1159(2) 0.0351(10) Uani 1 1 d .
H17 H 0.2375 0.2345 0.0647 0.042 Uiso 1 1 calc R
C18 C 0.18276(14) 0.2640(7) 0.1385(2) 0.0349(10) Uani 1 1 d .
H18 H 0.1590 0.2457 0.1019 0.042 Uiso 1 1 calc R
N1 N 0.16937(11) 0.2975(5) 0.2112(2) 0.0282(7) Uani 1 1 d .
N2 N 0.41277(10) 0.2513(4) 0.09782(18) 0.0205(6) Uani 1 1 d .
N3 N 0.15733(15) 0.0407(6) 0.9267(2) 0.0479(11) Uani 1 1 d .

loop_
_atom_site_aniso_label
_atom_site_aniso_U_11
_atom_site_aniso_U_22
_atom_site_aniso_U_33
_atom_site_aniso_U_23
_atom_site_aniso_U_13
_atom_site_aniso_U_12
Zn1 0.0160(2) 0.0456(3) 0.0173(2) -0.00221(19) 0.00082(16) 0.00392(19)
O1 0.0323(15) 0.0448(17) 0.0281(14) 0.0001(14) 0.0063(12) 0.0035(14)
O2 0.0314(14) 0.0481(17) 0.0168(13) -0.0038(12) -0.0008(11) 0.0125(14)
O3 0.0206(13) 0.062(2) 0.0172(13) -0.0013(13) -0.0056(10) -0.0027(13)
O4 0.0297(15) 0.072(2) 0.0248(15) 0.0151(15) -0.0009(12) -0.0063(16)
O5 0.0350(16) 0.090(3) 0.0312(17) -0.0092(17) -0.0057(14) 0.0325(18)
O6 0.095(4) 0.130(6) 0.232(10) 0.056(6) 0.038(5) -0.017(4)
O7 0.153(6) 0.222(9) 0.065(4) -0.003(5) 0.008(4) -0.020(6)
O8 0.271(12) 0.327(15) 0.136(7) -0.067(9) -0.095(8) -0.094(11)
O1W 0.178(7) 0.207(8) 0.085(5) -0.010(5) -0.003(5) -0.025(7)
C1 0.0200(17) 0.044(2) 0.0225(19) -0.0049(17) 0.0043(15) 0.0014(17)
C2 0.0215(19) 0.065(3) 0.0222(19) -0.006(2) 0.0012(15) 0.002(2)
C3 0.0200(18) 0.064(3) 0.025(2) -0.007(2) -0.0007(16) 0.000(2)
C4 0.0155(15) 0.030(2) 0.0261(19) -0.0013(15) 0.0049(14) 0.0006(15)
C5 0.0162(16) 0.0289(19) 0.0230(18) -0.0001(15) 0.0016(14) 0.0025(15)
C6 0.0198(18) 0.053(3) 0.028(2) -0.0059(19) -0.0005(15) 0.0017(19)
C7 0.0217(18) 0.045(2) 0.0243(19) -0.0101(18) 0.0020(15) 0.0016(18)
C8 0.0190(17) 0.041(2) 0.0231(19) -0.0028(17) 0.0013(14) 0.0000(17)
C9 0.0140(16) 0.0289(19) 0.0218(18) -0.0017(14) 0.0033(13) 0.0013(14)
C10 0.0162(16) 0.036(2) 0.0200(17) 0.0013(15) -0.0003(13) 0.0026(15)
C11 0.0208(17) 0.030(2) 0.0155(16) -0.0012(14) 0.0008(13) 0.0005(15)
C12 0.0195(17) 0.0294(18) 0.0174(16) -0.0008(15) -0.0017(13) 0.0045(15)
C13 0.0172(16) 0.032(2) 0.0225(18) -0.0024(15) 0.0033(13) -0.0003(15)
C14 0.0204(17) 0.041(2) 0.0143(16) -0.0005(15) -0.0019(14) 0.0064(17)
C15 0.0197(17) 0.0285(18) 0.0156(16) 0.0002(14) -0.0026(13) 0.0020(15)
C16 0.0253(18) 0.038(2) 0.0196(17) -0.0003(16) -0.0001(15) 0.0058(17)
C17 0.0194(18) 0.064(3) 0.0219(19) -0.0063(19) 0.0052(15) 0.0012(19)
C18 0.0174(18) 0.065(3) 0.0220(19) -0.007(2) -0.0020(15) 0.0016(19)
N1 0.0166(14) 0.044(2) 0.0241(16) 0.0005(15) 0.0002(12) 0.0020(15)
N2 0.0120(12) 0.0297(16) 0.0198(15) -0.0010(13) 0.0049(11) 0.0010(12)
N3 0.042(2) 0.070(3) 0.032(2) -0.007(2) 0.0007(18) -0.012(2)

loop_
_atom_type_symbol
_atom_type_description
_atom_type_scat_dispersion_real
_atom_type_scat_dispersion_imag
_atom_type_scat_source
C C 0.0033 0.0016 'International Tables Vol C Tables 4.2.6.8 and 6.1.1.4'
H H 0.0000 0.0000 'International Tables Vol C Tables 4.2.6.8 and 6.1.1.4'
N N 0.0061 0.0033 'International Tables Vol C Tables 4.2.6.8 and 6.1.1.4'
O O 0.0106 0.0060 'International Tables Vol C Tables 4.2.6.8 and 6.1.1.4'
Zn Zn 0.2839 1.4301 'International Tables Vol C Tables 4.2.6.8 and 6.1.1.4'

loop_
_geom_angle_atom_site_label_1
_geom_angle_atom_site_label_2
_geom_angle_atom_site_label_3
_geom_angle
_geom_angle_site_symmetry_1
_geom_angle_site_symmetry_3
O2 Zn1 O3 105.37(12) . .
O2 Zn1 O1 106.60(12) . .
O3 Zn1 O1 113.93(13) . .
O2 Zn1 N1 124.61(14) . .
O3 Zn1 N1 96.24(13) . .
O1 Zn1 N1 109.86(13) . .
C16 O2 Zn1 109.4(2) . .
C14 O3 Zn1 122.6(3) . .
C8 C1 C5 119.9(4) . .
C8 C1 H1 120.0 . .
C5 C1 H1 120.0 . .
N1 C2 C3 122.6(4) . .
N1 C2 H2 118.7 . .
C3 C2 H2 118.7 . .
C2 C3 C4 120.0(4) . .
C2 C3 H3 120.0 . .
C4 C3 H3 120.0 . .
C17 C4 C3 116.8(3) . .
C17 C4 C5 120.4(3) . .
C3 C4 C5 122.8(4) . .
C6 C5 C1 117.2(3) . .
C6 C5 C4 121.0(3) . .
C1 C5 C4 121.7(3) . .
C7 C6 C5 121.0(4) . .
C7 C6 H6 119.5 . .
C5 C6 H6 119.5 . .
N2 C7 C6 120.5(4) . .
N2 C7 H7 119.7 . .
C6 C7 H7 119.7 . .
N2 C8 C1 120.9(4) . .
N2 C8 H8 119.5 . .
C1 C8 H8 119.5 . .
C10 C9 C11 122.4(3) . .
C10 C9 N2 118.7(3) . .
C11 C9 N2 118.7(3) . .
C9 C10 C15 118.6(3) . 3
C9 C10 H10 120.7 . .
C15 C10 H10 120.7 3 .
C9 C11 C12 118.6(3) . .
C9 C11 H11 120.7 . .
C12 C11 H11 120.7 . .
C13 C12 C11 119.7(3) . .
C13 C12 C16 119.5(3) . 6_656
C11 C12 C16 120.2(3) . 6_656
C15 C13 C12 120.7(3) 3 .
C15 C13 H13 119.6 3 .
C12 C13 H13 119.6 . .
O4 C14 O3 125.0(4) . .
O4 C14 C15 120.5(3) . .
O3 C14 C15 114.6(3) . .
C13 C15 C10 119.9(3) 3_455 3_455
C13 C15 C14 119.9(3) 3_455 .
C10 C15 C14 120.0(3) 3_455 .
O5 C16 O2 123.6(4) . .
O5 C16 C12 120.0(3) . 6_566
O2 C16 C12 116.2(3) . 6_566
C18 C17 C4 120.3(4) . .
C18 C17 H17 119.8 . .
C4 C17 H17 119.8 . .
N1 C18 C17 122.9(4) . .
N1 C18 H18 118.5 . .
C17 C18 H18 118.5 . .
C2 N1 C18 117.3(3) . .
C2 N1 Zn1 125.3(3) . .
C18 N1 Zn1 117.4(3) . .
C8 N2 C7 120.4(3) . .
C8 N2 C9 119.7(3) . .
C7 N2 C9 119.8(3) . .
O7 N3 O8 125.0(9) . .
O7 N3 O6 115.5(7) . .
O8 N3 O6 118.4(9) . .

loop_
_geom_bond_atom_site_label_1
_geom_bond_atom_site_label_2
_geom_bond_distance
_geom_bond_site_symmetry_2
Zn1 O2 1.949(3) .
Zn1 O3 1.960(3) .
Zn1 O1 1.985(3) .
Zn1 N1 2.041(3) .
O2 C16 1.281(5) .
O3 C14 1.276(5) .
O4 C14 1.227(5) .
O5 C16 1.224(5) .
O6 N3 1.200(7) .
O7 N3 1.120(7) .
O8 N3 1.158(8) .
C1 C8 1.380(5) .
C1 C5 1.404(5) .
C1 H1 0.9300 .
C2 N1 1.343(5) .
C2 C3 1.388(6) .
C2 H2 0.9300 .
C3 C4 1.388(5) .
C3 H3 0.9300 .
C4 C17 1.387(5) .
C4 C5 1.488(5) .
C5 C6 1.388(5) .
C6 C7 1.373(5) .
C6 H6 0.9300 .
C7 N2 1.350(5) .
C7 H7 0.9300 .
C8 N2 1.346(5) .
C8 H8 0.9300 .
C9 C10 1.378(5) .
C9 C11 1.386(5) .
C9 N2 1.458(4) .
C10 C15 1.394(5) 3
C10 H10 0.9300 .
C11 C12 1.391(5) .
C11 H11 0.9300 .
C12 C13 1.391(5) .
C12 C16 1.511(5) 6_656
C13 C15 1.386(5) 3
C13 H13 0.9300 .
C14 C15 1.519(5) .
C15 C13 1.386(5) 3_455
C15 C10 1.394(5) 3_455
C16 C12 1.511(5) 6_566
C17 C18 1.375(5) .
C17 H17 0.9300 .
C18 N1 1.343(5) .
C18 H18 0.9300 .

loop_
_geom_torsion_atom_site_label_1
_geom_torsion_atom_site_label_2
_geom_torsion_atom_site_label_3
_geom_torsion_atom_site_label_4
_geom_torsion
_geom_torsion_site_symmetry_1
_geom_torsion_site_symmetry_4
O3 Zn1 O2 C16 -178.2(3) . .
O1 Zn1 O2 C16 60.4(3) . .
N1 Zn1 O2 C16 -69.1(3) . .
O2 Zn1 O3 C14 -80.6(3) . .
O1 Zn1 O3 C14 35.9(4) . .
N1 Zn1 O3 C14 150.9(3) . .
N1 C2 C3 C4 0.5(8) . .
C2 C3 C4 C17 0.0(7) . .
C2 C3 C4 C5 179.8(4) . .
C8 C1 C5 C6 -0.1(6) . .
C8 C1 C5 C4 -178.5(4) . .
C17 C4 C5 C6 -12.4(6) . .
C3 C4 C5 C6 167.8(4) . .
C17 C4 C5 C1 165.9(4) . .
C3 C4 C5 C1 -13.9(6) . .
C1 C5 C6 C7 0.6(6) . .
C4 C5 C6 C7 179.1(4) . .
C5 C6 C7 N2 -0.3(7) . .
C5 C1 C8 N2 -0.9(6) . .
C11 C9 C10 C15 -0.2(6) . 3
N2 C9 C10 C15 -174.9(3) . 3
C10 C9 C11 C12 0.2(6) . .
N2 C9 C11 C12 174.9(3) . .
C9 C11 C12 C13 -0.1(6) . .
C9 C11 C12 C16 -172.1(4) . 6_656
C11 C12 C13 C15 -0.1(6) . 3
C16 C12 C13 C15 172.0(4) 6_656 3
Zn1 O3 C14 O4 -11.0(6) . .
Zn1 O3 C14 C15 169.4(2) . .
O4 C14 C15 C13 -168.9(4) . 3_455
O3 C14 C15 C13 10.8(5) . 3_455
O4 C14 C15 C10 15.7(6) . 3_455
O3 C14 C15 C10 -164.7(4) . 3_455
Zn1 O2 C16 O5 18.4(5) . .
Zn1 O2 C16 C12 -156.5(3) . 6_566
C3 C4 C17 C18 -0.9(7) . .
C5 C4 C17 C18 179.3(4) . .
C4 C17 C18 N1 1.3(8) . .
C3 C2 N1 C18 -0.1(7) . .
C3 C2 N1 Zn1 179.4(4) . .
C17 C18 N1 C2 -0.8(7) . .
C17 C18 N1 Zn1 179.6(4) . .
O2 Zn1 N1 C2 58.9(4) . .
O3 Zn1 N1 C2 172.4(4) . .
O1 Zn1 N1 C2 -69.3(4) . .
O2 Zn1 N1 C18 -121.6(3) . .
O3 Zn1 N1 C18 -8.0(4) . .
O1 Zn1 N1 C18 110.2(3) . .
C1 C8 N2 C7 1.3(6) . .
C1 C8 N2 C9 -176.2(4) . .
C6 C7 N2 C8 -0.7(6) . .
C6 C7 N2 C9 176.8(4) . .
C10 C9 N2 C8 -139.3(4) . .
C11 C9 N2 C8 45.8(5) . .
C10 C9 N2 C7 43.2(5) . .
C11 C9 N2 C7 -131.7(4) . .
